data_4000775
loop_
_publ_author_name
'Bichler, Daniel'
'Johrendt, Dirk'

_publ_contact_author
;
        Prof. Dirk Johrendt
        Department Chemie und Biochemie
        Ludwig-Maximilians-Universit\"at M\"unchen
        Butenandtstrasse 5 - 13 (D)
        D 81377 M\"unchen
        Germany
;
_publ_section_title
;
 Interplay of Magnetism and Bonding in GaV4--xCrxSe8
;
_journal_issue 11
_journal_name_full 'Chemistry of Materials'
_journal_page_first 3014
_journal_paper_doi 10.1021/cm200776v
_journal_volume 23
_journal_year 2011
_chemical_formula_structural 'Cr3 Ga2 Se16 V5'
_chemical_formula_sum 'Cr3 Ga2 Se16 V5'
_chemical_formula_weight 1813.50
_chemical_name_systematic
;
 Gallium chromium vanadium selenide (1/1.5/2.5/8)
;
_space_group_IT_number 216
_symmetry_cell_setting cubic
_symmetry_space_group_name_Hall 'F -4 2 3'
_symmetry_space_group_name_H-M 'F -4 3 m'
_atom_sites_solution_hydrogens none
_atom_sites_solution_primary direct
_atom_sites_solution_secondary difmap
_audit_creation_method SHELXL-97
_cell_angle_alpha 90.00
_cell_angle_beta 90.00
_cell_angle_gamma 90.00
_cell_formula_units_Z 2
_cell_length_a 10.1661(12)
_cell_length_b 10.1661(12)
_cell_length_c 10.1661(12)
_cell_measurement_reflns_used 855
_cell_measurement_temperature 293(2)
_cell_measurement_theta_max 30.45
_cell_measurement_theta_min 2.3
_cell_volume 1050.7(2)
_computing_cell_refinement 'Stoe IPDS Software, 1998'
_computing_data_collection 'Stoe IPDS Software, 1998'
_computing_data_reduction 'Stoe IPDS Software, 1998'
_computing_structure_refinement 'SHELXL-97 (Sheldrick, 1997)'
_computing_structure_solution 'SHELXS-97 (Sheldrick, 1990)'
_diffrn_ambient_temperature 293(2)
_diffrn_measured_fraction_theta_full 1.000
_diffrn_measured_fraction_theta_max 1.000
_diffrn_measurement_device_type 'STOE IPDS'
_diffrn_measurement_method oszillation
_diffrn_radiation_monochromator graphite
_diffrn_radiation_source 'fine-focus sealed tube'
_diffrn_radiation_type MoK\a
_diffrn_radiation_wavelength 0.71073
_diffrn_reflns_av_R_equivalents 0.0889
_diffrn_reflns_av_sigmaI/netI 0.0470
_diffrn_reflns_limit_h_max 12
_diffrn_reflns_limit_h_min -12
_diffrn_reflns_limit_k_max 13
_diffrn_reflns_limit_k_min -14
_diffrn_reflns_limit_l_max 13
_diffrn_reflns_limit_l_min -14
_diffrn_reflns_number 1863
_diffrn_reflns_theta_full 30.27
_diffrn_reflns_theta_max 30.27
_diffrn_reflns_theta_min 3.47
_diffrn_standards_decay_% 0
_diffrn_standards_interval_count 0
_diffrn_standards_interval_time 0
_diffrn_standards_number 0
_exptl_absorpt_coefficient_mu 33.754
_exptl_absorpt_correction_T_max 0.3227
_exptl_absorpt_correction_T_min 0.2377
_exptl_absorpt_correction_type numerical
_exptl_absorpt_process_details 'X-RED32 v. 1.03, STOE & Cie GmbH, 2002'
_exptl_crystal_colour metallic-black
_exptl_crystal_density_diffrn 5.729
_exptl_crystal_density_meas ?
_exptl_crystal_density_method 'not measured'
_exptl_crystal_description block
_exptl_crystal_F_000 1584
_exptl_crystal_size_max 0.034
_exptl_crystal_size_mid 0.025
_exptl_crystal_size_min 0.016
_refine_diff_density_max 1.132
_refine_diff_density_min -1.484
_refine_diff_density_rms 0.297
_refine_ls_abs_structure_details 'Flack H D (1983), Acta Cryst. A39, 876-881'
_refine_ls_abs_structure_Flack 0.02(9)
_refine_ls_extinction_method none
_refine_ls_goodness_of_fit_ref 0.996
_refine_ls_hydrogen_treatment none
_refine_ls_matrix_type full
_refine_ls_number_parameters 11
_refine_ls_number_reflns 195
_refine_ls_number_restraints 0
_refine_ls_restrained_S_all 0.996
_refine_ls_R_factor_all 0.0383
_refine_ls_R_factor_gt 0.0322
_refine_ls_shift/su_max 0.004
_refine_ls_shift/su_mean 0.002
_refine_ls_structure_factor_coef Fsqd
_refine_ls_weighting_details 'calc w=1/[\s^2^(Fo^2^)+(0.0420P)^2^+0.0000P] where P=(Fo^2^+2Fc^2^)/3'
_refine_ls_weighting_scheme calc
_refine_ls_wR_factor_gt 0.0713
_refine_ls_wR_factor_ref 0.0733
_reflns_number_gt 167
_reflns_number_total 195
_reflns_threshold_expression >2sigma(I)
_cod_data_source_file cm200776v_si_003.cif
_cod_data_source_block f-43m-GaCr1.5V2.5Se8
_cod_depositor_comments
;
The following automatic conversions were performed:

'_exptl_crystal_density_meas' value 'not measured' was changed to '?'
- the value is perceived as not measured.

Automatic conversion script
Id: cif_fix_values 3008 2015-01-20 13:52:24Z robertas 
;
_cod_database_code 4000775

loop_
_symmetry_equiv_pos_as_xyz
'x, y, z'
'-x, -y, z'
'-x, y, -z'
'x, -y, -z'
'z, x, y'
'z, -x, -y'
'-z, -x, y'
'-z, x, -y'
'y, z, x'
'-y, z, -x'
'y, -z, -x'
'-y, -z, x'
'y, x, z'
'-y, -x, z'
'y, -x, -z'
'-y, x, -z'
'x, z, y'
'-x, z, -y'
'-x, -z, y'
'x, -z, -y'
'z, y, x'
'z, -y, -x'
'-z, y, -x'
'-z, -y, x'
'x, y+1/2, z+1/2'
'-x, -y+1/2, z+1/2'
'-x, y+1/2, -z+1/2'
'x, -y+1/2, -z+1/2'
'z, x+1/2, y+1/2'
'z, -x+1/2, -y+1/2'
'-z, -x+1/2, y+1/2'
'-z, x+1/2, -y+1/2'
'y, z+1/2, x+1/2'
'-y, z+1/2, -x+1/2'
'y, -z+1/2, -x+1/2'
'-y, -z+1/2, x+1/2'
'y, x+1/2, z+1/2'
'-y, -x+1/2, z+1/2'
'y, -x+1/2, -z+1/2'
'-y, x+1/2, -z+1/2'
'x, z+1/2, y+1/2'
'-x, z+1/2, -y+1/2'
'-x, -z+1/2, y+1/2'
'x, -z+1/2, -y+1/2'
'z, y+1/2, x+1/2'
'z, -y+1/2, -x+1/2'
'-z, y+1/2, -x+1/2'
'-z, -y+1/2, x+1/2'
'x+1/2, y, z+1/2'
'-x+1/2, -y, z+1/2'
'-x+1/2, y, -z+1/2'
'x+1/2, -y, -z+1/2'
'z+1/2, x, y+1/2'
'z+1/2, -x, -y+1/2'
'-z+1/2, -x, y+1/2'
'-z+1/2, x, -y+1/2'
'y+1/2, z, x+1/2'
'-y+1/2, z, -x+1/2'
'y+1/2, -z, -x+1/2'
'-y+1/2, -z, x+1/2'
'y+1/2, x, z+1/2'
'-y+1/2, -x, z+1/2'
'y+1/2, -x, -z+1/2'
'-y+1/2, x, -z+1/2'
'x+1/2, z, y+1/2'
'-x+1/2, z, -y+1/2'
'-x+1/2, -z, y+1/2'
'x+1/2, -z, -y+1/2'
'z+1/2, y, x+1/2'
'z+1/2, -y, -x+1/2'
'-z+1/2, y, -x+1/2'
'-z+1/2, -y, x+1/2'
'x+1/2, y+1/2, z'
'-x+1/2, -y+1/2, z'
'-x+1/2, y+1/2, -z'
'x+1/2, -y+1/2, -z'
'z+1/2, x+1/2, y'
'z+1/2, -x+1/2, -y'
'-z+1/2, -x+1/2, y'
'-z+1/2, x+1/2, -y'
'y+1/2, z+1/2, x'
'-y+1/2, z+1/2, -x'
'y+1/2, -z+1/2, -x'
'-y+1/2, -z+1/2, x'
'y+1/2, x+1/2, z'
'-y+1/2, -x+1/2, z'
'y+1/2, -x+1/2, -z'
'-y+1/2, x+1/2, -z'
'x+1/2, z+1/2, y'
'-x+1/2, z+1/2, -y'
'-x+1/2, -z+1/2, y'
'x+1/2, -z+1/2, -y'
'z+1/2, y+1/2, x'
'z+1/2, -y+1/2, -x'
'-z+1/2, y+1/2, -x'
'-z+1/2, -y+1/2, x'

loop_
_atom_site_label
_atom_site_type_symbol
_atom_site_fract_x
_atom_site_fract_y
_atom_site_fract_z
_atom_site_U_iso_or_equiv
_atom_site_adp_type
_atom_site_occupancy
_atom_site_symmetry_multiplicity
_atom_site_calc_flag
_atom_site_refinement_flags
Ga1 Ga 0.0000 0.0000 0.0000 0.0111(6) Uani 1 24 d S
V2 V 0.39278(17) 0.39278(17) 0.39278(17) 0.0160(5) Uani 0.625 6 d SP
Cr2 Cr 0.39278(17) 0.39278(17) 0.39278(17) 0.0160(5) Uani 0.375 6 d SP
Se2 Se 0.13632(9) 0.13632(9) 0.13632(9) 0.0119(4) Uani 1 6 d S
Se3 Se 0.63006(7) 0.63006(7) 0.63006(7) 0.0127(4) Uani 1 6 d S

loop_
_atom_site_aniso_label
_atom_site_aniso_U_11
_atom_site_aniso_U_22
_atom_site_aniso_U_33
_atom_site_aniso_U_23
_atom_site_aniso_U_13
_atom_site_aniso_U_12
Ga1 0.0111(6) 0.0111(6) 0.0111(6) 0.000 0.000 0.000
V2 0.0160(5) 0.0160(5) 0.0160(5) 0.0034(6) 0.0034(6) 0.0034(6)
Cr2 0.0160(5) 0.0160(5) 0.0160(5) 0.0034(6) 0.0034(6) 0.0034(6)
Se2 0.0119(4) 0.0119(4) 0.0119(4) -0.0002(3) -0.0002(3) -0.0002(3)
Se3 0.0127(4) 0.0127(4) 0.0127(4) 0.0006(3) 0.0006(3) 0.0006(3)

loop_
_atom_type_symbol
_atom_type_description
_atom_type_scat_dispersion_real
_atom_type_scat_dispersion_imag
_atom_type_scat_source
V V 0.3005 0.5294 'International Tables Vol C Tables 4.2.6.8 and 6.1.1.4'
Cr Cr 0.3209 0.6236 'International Tables Vol C Tables 4.2.6.8 and 6.1.1.4'
Ga Ga 0.2307 1.6083 'International Tables Vol C Tables 4.2.6.8 and 6.1.1.4'
Se Se -0.0929 2.2259 'International Tables Vol C Tables 4.2.6.8 and 6.1.1.4'

loop_
_geom_angle_atom_site_label_1
_geom_angle_atom_site_label_2
_geom_angle_atom_site_label_3
_geom_angle
_geom_angle_site_symmetry_1
_geom_angle_site_symmetry_3
Se2 Ga1 Se2 109.5 . 4
Se2 Ga1 Se2 109.5 . 2
Se2 Ga1 Se2 109.5 4 2
Se2 Ga1 Se2 109.5 . 3
Se2 Ga1 Se2 109.5 4 3
Se2 Ga1 Se2 109.5 2 3
Se3 V2 Se3 100.37(9) 4_566 3_656
Se3 V2 Se3 100.37(9) 4_566 2_665
Se3 V2 Se3 100.37(9) 3_656 2_665
Se3 V2 Se2 90.35(3) 4_566 74
Se3 V2 Se2 90.35(3) 3_656 74
Se3 V2 Se2 163.13(12) 2_665 74
Se3 V2 Se2 90.35(3) 4_566 51
Se3 V2 Se2 163.13(12) 3_656 51
Se3 V2 Se2 90.35(3) 2_665 51
Se2 V2 Se2 76.48(9) 74 51
Se3 V2 Se2 163.13(12) 4_566 28
Se3 V2 Se2 90.35(3) 3_656 28
Se3 V2 Se2 90.35(3) 2_665 28
Se2 V2 Se2 76.48(9) 74 28
Se2 V2 Se2 76.48(9) 51 28
Se3 V2 V2 97.75(7) 4_566 4_566
Se3 V2 V2 50.71(5) 3_656 4_566
Se3 V2 V2 50.71(5) 2_665 4_566
Se2 V2 V2 141.02(4) 74 4_566
Se2 V2 V2 141.02(4) 51 4_566
Se2 V2 V2 99.12(6) 28 4_566
Se3 V2 V2 50.71(5) 4_566 2_665
Se3 V2 V2 50.71(5) 3_656 2_665
Se3 V2 V2 97.75(7) 2_665 2_665
Se2 V2 V2 99.12(6) 74 2_665
Se2 V2 V2 141.02(4) 51 2_665
Se2 V2 V2 141.02(4) 28 2_665
V2 V2 V2 60.0 4_566 2_665
Se3 V2 Cr2 50.71(5) 4_566 16_656
Se3 V2 Cr2 97.75(7) 3_656 16_656
Se3 V2 Cr2 50.71(5) 2_665 16_656
Se2 V2 Cr2 141.02(4) 74 16_656
Se2 V2 Cr2 99.12(6) 51 16_656
Se2 V2 Cr2 141.02(4) 28 16_656
V2 V2 Cr2 60.0 4_566 16_656
V2 V2 Cr2 60.0 2_665 16_656
Se3 V2 V2 50.71(5) 4_566 16_656
Se3 V2 V2 97.75(7) 3_656 16_656
Se3 V2 V2 50.71(5) 2_665 16_656
Se2 V2 V2 141.02(4) 74 16_656
Se2 V2 V2 99.12(6) 51 16_656
Se2 V2 V2 141.02(4) 28 16_656
V2 V2 V2 60.0 4_566 16_656
V2 V2 V2 60.0 2_665 16_656
Cr2 V2 V2 0.00(11) 16_656 16_656
Se3 V2 Cr2 129.29(5) 4_566 64
Se3 V2 Cr2 82.25(7) 3_656 64
Se3 V2 Cr2 129.29(5) 2_665 64
Se2 V2 Cr2 38.98(4) 74 64
Se2 V2 Cr2 80.88(6) 51 64
Se2 V2 Cr2 38.98(4) 28 64
V2 V2 Cr2 120.0 4_566 64
V2 V2 Cr2 120.0 2_665 64
Cr2 V2 Cr2 180.0 16_656 64
V2 V2 Cr2 180.0 16_656 64
Ga1 Se2 V2 116.15(6) . 64
Ga1 Se2 Cr2 116.15(6) . 64
V2 Se2 Cr2 0.00(15) 64 64
Ga1 Se2 Cr2 116.15(6) . 28
V2 Se2 Cr2 102.05(7) 64 28
Cr2 Se2 Cr2 102.05(7) 64 28
Ga1 Se2 V2 116.15(6) . 28
V2 Se2 V2 102.05(7) 64 28
Cr2 Se2 V2 102.05(7) 64 28
Cr2 Se2 V2 0.00(15) 28 28
Ga1 Se2 V2 116.15(6) . 74
V2 Se2 V2 102.05(7) 64 74
Cr2 Se2 V2 102.05(7) 64 74
Cr2 Se2 V2 102.05(7) 28 74
V2 Se2 V2 102.05(7) 28 74
Ga1 Se2 Cr2 116.15(6) . 74
V2 Se2 Cr2 102.05(7) 64 74
Cr2 Se2 Cr2 102.05(7) 64 74
Cr2 Se2 Cr2 102.05(7) 28 74
V2 Se2 Cr2 102.05(7) 28 74
V2 Se2 Cr2 0.00(15) 74 74
Cr2 Se3 V2 0.00(8) 4_566 4_566
Cr2 Se3 Cr2 78.57(10) 4_566 2_665
V2 Se3 Cr2 78.57(10) 4_566 2_665
Cr2 Se3 V2 78.57(10) 4_566 2_665
V2 Se3 V2 78.57(10) 4_566 2_665
Cr2 Se3 V2 0.00(17) 2_665 2_665
Cr2 Se3 Cr2 78.57(11) 4_566 16_656
V2 Se3 Cr2 78.57(11) 4_566 16_656
Cr2 Se3 Cr2 78.57(10) 2_665 16_656
V2 Se3 Cr2 78.57(10) 2_665 16_656
Cr2 Se3 V2 78.57(11) 4_566 16_656
V2 Se3 V2 78.57(11) 4_566 16_656
Cr2 Se3 V2 78.57(10) 2_665 16_656
V2 Se3 V2 78.57(10) 2_665 16_656
Cr2 Se3 V2 0.00(8) 16_656 16_656

loop_
_geom_bond_atom_site_label_1
_geom_bond_atom_site_label_2
_geom_bond_distance
_geom_bond_site_symmetry_2
Ga1 Se2 2.4004(15) .
Ga1 Se2 2.4004(15) 4
Ga1 Se2 2.4004(15) 2
Ga1 Se2 2.4004(15) 3
V2 Se3 2.4345(17) 4_566
V2 Se3 2.4345(17) 3_656
V2 Se3 2.4345(17) 2_665
V2 Se2 2.641(2) 74
V2 Se2 2.641(2) 51
V2 Se2 2.641(2) 28
V2 V2 3.083(5) 4_566
V2 V2 3.083(5) 2_665
V2 Cr2 3.083(5) 16_656
V2 V2 3.083(5) 16_656
V2 Cr2 4.106(5) 64
Se2 V2 2.641(2) 64
Se2 Cr2 2.641(2) 64
Se2 Cr2 2.641(2) 28
Se2 V2 2.641(2) 28
Se2 V2 2.641(2) 74
Se2 Cr2 2.641(2) 74
Se3 Cr2 2.4345(17) 4_566
Se3 V2 2.4345(17) 4_566
Se3 Cr2 2.4345(17) 2_665
Se3 V2 2.4345(17) 2_665
Se3 Cr2 2.4345(17) 16_656
Se3 V2 2.4345(17) 16_656
